data_4127048
loop_
_publ_author_name
'Li, Yang'
'Li, Jianfeng'
'Zhang, Jianying'
'Song, Haibin'
'Cui, Chunming'

_publ_section_title
;
 Isolation of R6Si6 Dianion, a Bridged Tricyclic Isomer of Dianionic
 Hexasilabenzene.
;
_journal_name_full 'Journal of the American Chemical Society'
_journal_paper_doi 10.1021/jacs.7b12163
_journal_year 2018
_chemical_formula_sum 'C68 H82 Si6'
_chemical_formula_weight 1067.87
_space_group_crystal_system triclinic
_space_group_IT_number 2
_space_group_name_Hall '-P 1'
_space_group_name_H-M_alt 'P -1'
_symmetry_space_group_name_Hall '-P 1'
_symmetry_space_group_name_H-M 'P -1'
_atom_sites_solution_hydrogens geom
_atom_sites_solution_primary direct
_audit_creation_method SHELXL-2014/7
_cell_angle_alpha 108.449(3)
_cell_angle_beta 100.857(2)
_cell_angle_gamma 109.399(4)
_cell_formula_units_Z 2
_cell_length_a 14.367(3)
_cell_length_b 15.608(3)
_cell_length_c 16.258(3)
_cell_measurement_reflns_used 5623
_cell_measurement_temperature 113(2)
_cell_measurement_theta_max 27.5
_cell_measurement_theta_min 3.0
_cell_volume 3081.5(11)
_computing_cell_refinement 'CrystalClear-SM Expert 2.0 r2'
_computing_data_collection 'CrystalClear-SM Expert 2.0 r2 (Rigaku, 2009)'
_computing_data_reduction 'CrystalClear-SM Expert 2.0 r2'
_computing_molecular_graphics 'Bruker SHELXTL'
_computing_publication_material 'Bruker SHELXTL'
_computing_structure_refinement 'SHELXL-97 (Sheldrick, 1997)'
_computing_structure_solution 'SHELXS-97 (Sheldrick, 1990)'
_diffrn_ambient_temperature 113(2)
_diffrn_detector_area_resol_mean 5.8140
_diffrn_measured_fraction_theta_full 0.991
_diffrn_measured_fraction_theta_max 0.981
_diffrn_measurement_device_type 'Rigaku Saturn 724CCD camera'
_diffrn_measurement_method \w
_diffrn_radiation_type MoK\a
_diffrn_radiation_wavelength 0.71073
_diffrn_reflns_av_R_equivalents 0.0462
_diffrn_reflns_av_unetI/netI 0.0478
_diffrn_reflns_Laue_measured_fraction_full 0.991
_diffrn_reflns_Laue_measured_fraction_max 0.981
_diffrn_reflns_limit_h_max 18
_diffrn_reflns_limit_h_min -18
_diffrn_reflns_limit_k_max 20
_diffrn_reflns_limit_k_min -20
_diffrn_reflns_limit_l_max 21
_diffrn_reflns_limit_l_min -20
_diffrn_reflns_number 39996
_diffrn_reflns_point_group_measured_fraction_full 0.991
_diffrn_reflns_point_group_measured_fraction_max 0.981
_diffrn_reflns_theta_full 25.242
_diffrn_reflns_theta_max 27.555
_diffrn_reflns_theta_min 3.023
_diffrn_source 'Rotating Anode'
_exptl_absorpt_coefficient_mu 0.175
_exptl_absorpt_correction_T_max 1.000
_exptl_absorpt_correction_T_min 0.906
_exptl_absorpt_correction_type multi-scan
_exptl_absorpt_process_details crystalclear
_exptl_crystal_colour yellow
_exptl_crystal_density_diffrn 1.151
_exptl_crystal_description prism
_exptl_crystal_F_000 1148
_exptl_crystal_size_max 0.220
_exptl_crystal_size_mid 0.200
_exptl_crystal_size_min 0.180
_refine_diff_density_max 1.002
_refine_diff_density_min -0.492
_refine_diff_density_rms 0.068
_refine_ls_extinction_method none
_refine_ls_goodness_of_fit_ref 1.160
_refine_ls_hydrogen_treatment constr
_refine_ls_matrix_type full
_refine_ls_number_parameters 687
_refine_ls_number_reflns 13979
_refine_ls_number_restraints 0
_refine_ls_restrained_S_all 1.160
_refine_ls_R_factor_all 0.0878
_refine_ls_R_factor_gt 0.0573
_refine_ls_shift/su_max 0.001
_refine_ls_shift/su_mean 0.000
_refine_ls_structure_factor_coef Fsqd
_refine_ls_weighting_details 'w=1/[\s^2^(Fo^2^)+(0.1000P)^2^+0.6991P] where P=(Fo^2^+2Fc^2^)/3'
_refine_ls_weighting_scheme calc
_refine_ls_wR_factor_gt 0.1604
_refine_ls_wR_factor_ref 0.1829
_reflns_Friedel_coverage 0.000
_reflns_number_gt 10179
_reflns_number_total 13979
_reflns_threshold_expression 'I > 2\s(I)'
_cod_data_source_file ja7b12163_si_004.cif
_cod_data_source_block m20160521a
_cod_original_cell_volume 3081.7(11)
_cod_database_code 4127048
_shelx_shelxl_version_number 2014/7
_shelx_space_group_comment
;
The symmetry employed for this shelxl refinement is uniquely defined
by the following loop, which should always be used as a source of
symmetry information in preference to the above space-group names.
They are only intended as comments.
;
_shelx_estimated_absorpt_t_min 0.963
_shelx_estimated_absorpt_t_max 0.969

loop_
_space_group_symop_operation_xyz
'x, y, z'
'-x, -y, -z'

loop_
_atom_site_label
_atom_site_type_symbol
_atom_site_fract_x
_atom_site_fract_y
_atom_site_fract_z
_atom_site_U_iso_or_equiv
_atom_site_adp_type
_atom_site_occupancy
_atom_site_site_symmetry_order
_atom_site_calc_flag
_atom_site_refinement_flags_posn
_atom_site_refinement_flags_adp
Si1 Si 0.69575(5) 0.76957(5) 0.45445(4) 0.01742(15) Uani 1 1 d . .
Si2 Si 0.73396(5) 0.71934(5) 0.25109(4) 0.01666(15) Uani 1 1 d . .
Si3 Si 0.54171(5) 0.64451(5) 0.33509(5) 0.01768(15) Uani 1 1 d . .
Si4 Si 0.64033(5) 0.56988(5) 0.26357(4) 0.01752(15) Uani 1 1 d . .
Si5 Si 0.79332(5) 0.69309(5) 0.38340(4) 0.01727(15) Uani 1 1 d . .
Si6 Si 0.63484(5) 0.79322(5) 0.32195(4) 0.01710(15) Uani 1 1 d . .
C1 C 0.78614(18) 0.73795(17) 0.15698(16) 0.0184(5) Uani 1 1 d . .
C2 C 0.71481(19) 0.69966(18) 0.06767(17) 0.0220(5) Uani 1 1 d . .
C3 C 0.73311(19) 0.78722(18) 0.63779(17) 0.0212(5) Uani 1 1 d . .
C4 C 0.51866(19) 0.91166(19) 0.35300(18) 0.0220(5) Uani 1 1 d . .
C5 C 0.3292(2) 0.54916(19) 0.22233(18) 0.0256(5) Uani 1 1 d . .
C6 C 0.59314(18) 0.89370(17) 0.31354(16) 0.0189(5) Uani 1 1 d . .
C7 C 0.7518(2) 0.7137(2) -0.00233(18) 0.0249(5) Uani 1 1 d . .
H7 H 0.7034 0.6882 -0.0621 0.030 Uiso 1 1 calc R U
C8 C 0.60235(19) 0.43455(17) 0.19006(17) 0.0204(5) Uani 1 1 d . .
C9 C 0.74963(18) 0.94119(17) 0.62277(16) 0.0188(5) Uani 1 1 d . .
C10 C 1.00944(19) 0.79397(18) 0.48804(16) 0.0203(5) Uani 1 1 d . .
C11 C 0.92478(19) 0.69955(18) 0.43802(16) 0.0197(5) Uani 1 1 d . .
C12 C 0.39674(19) 0.58306(18) 0.31248(18) 0.0218(5) Uani 1 1 d . .
C13 C 0.6384(2) 0.95373(18) 0.26981(18) 0.0230(5) Uani 1 1 d . .
C14 C 0.3531(2) 0.56574(19) 0.37971(19) 0.0239(5) Uani 1 1 d . .
C15 C 0.72843(18) 0.83971(18) 0.58146(16) 0.0186(5) Uani 1 1 d . .
C16 C 0.5224(2) 0.35888(19) 0.19757(18) 0.0252(5) Uani 1 1 d . .
C17 C 0.8930(2) 0.79056(19) 0.17318(18) 0.0242(5) Uani 1 1 d . .
C18 C 0.7181(2) 0.68015(19) 0.59907(19) 0.0280(6) Uani 1 1 d . .
H18A H 0.7099 0.6531 0.6454 0.042 Uiso 1 1 calc R U
H18B H 0.7791 0.6767 0.5822 0.042 Uiso 1 1 calc R U
H18C H 0.6554 0.6412 0.5446 0.042 Uiso 1 1 calc R U
C19 C 0.9262(2) 0.8019(2) 0.10058(19) 0.0293(6) Uani 1 1 d . .
H19 H 0.9987 0.8368 0.1118 0.035 Uiso 1 1 calc R U
C20 C 0.9425(2) 0.61322(19) 0.42695(18) 0.0252(5) Uani 1 1 d . .
C21 C 0.8573(2) 0.76390(19) 0.01248(18) 0.0254(5) Uani 1 1 d . .
C22 C 0.2452(2) 0.51585(19) 0.3555(2) 0.0288(6) Uani 1 1 d . .
H22 H 0.2162 0.5046 0.4010 0.035 Uiso 1 1 calc R U
C23 C 0.7544(2) 0.8359(2) 0.73173(17) 0.0249(5) Uani 1 1 d . .
H23 H 0.7561 0.7999 0.7690 0.030 Uiso 1 1 calc R U
C24 C 0.7540(2) 1.00480(19) 0.56839(18) 0.0258(5) Uani 1 1 d . .
H24A H 0.7698 1.0728 0.6096 0.039 Uiso 1 1 calc R U
H24B H 0.6864 0.9769 0.5204 0.039 Uiso 1 1 calc R U
H24C H 0.8086 1.0057 0.5401 0.039 Uiso 1 1 calc R U
C25 C 0.77320(19) 0.9354(2) 0.77281(17) 0.0249(5) Uani 1 1 d . .
C26 C 0.77064(19) 0.98657(19) 0.71707(17) 0.0232(5) Uani 1 1 d . .
H26 H 0.7836 1.0548 0.7441 0.028 Uiso 1 1 calc R U
C27 C 0.48923(19) 0.98643(19) 0.34616(19) 0.0253(5) Uani 1 1 d . .
H27 H 0.4389 0.9981 0.3729 0.030 Uiso 1 1 calc R U
C28 C 0.1789(2) 0.48217(19) 0.2675(2) 0.0310(6) Uani 1 1 d . .
C29 C 0.2218(2) 0.4991(2) 0.2015(2) 0.0317(6) Uani 1 1 d . .
H29 H 0.1769 0.4761 0.1408 0.038 Uiso 1 1 calc R U
C30 C 0.5314(2) 1.04446(19) 0.30128(19) 0.0271(6) Uani 1 1 d . .
C31 C 0.6057(2) 1.02687(19) 0.26422(19) 0.0266(6) Uani 1 1 d . .
H31 H 0.6356 1.0662 0.2338 0.032 Uiso 1 1 calc R U
C32 C 0.9935(2) 0.88826(18) 0.50869(19) 0.0259(6) Uani 1 1 d . .
H32A H 1.0615 0.9459 0.5378 0.039 Uiso 1 1 calc R U
H32B H 0.9522 0.8922 0.5502 0.039 Uiso 1 1 calc R U
H32C H 0.9564 0.8881 0.4514 0.039 Uiso 1 1 calc R U
C33 C 0.6500(2) 0.40854(19) 0.12394(18) 0.0267(6) Uani 1 1 d . .
C34 C 0.5991(2) 0.6444(2) 0.04629(19) 0.0320(6) Uani 1 1 d . .
H34A H 0.5626 0.6275 -0.0179 0.048 Uiso 1 1 calc R U
H34B H 0.5743 0.6866 0.0866 0.048 Uiso 1 1 calc R U
H34C H 0.5852 0.5833 0.0562 0.048 Uiso 1 1 calc R U
C35 C 1.0445(2) 0.6243(2) 0.4616(2) 0.0334(7) Uani 1 1 d . .
H35 H 1.0566 0.5664 0.4539 0.040 Uiso 1 1 calc R U
C36 C 0.6126(2) 0.3088(2) 0.0637(2) 0.0349(7) Uani 1 1 d . .
H36 H 0.6441 0.2917 0.0183 0.042 Uiso 1 1 calc R U
C37 C 1.1282(2) 0.7162(2) 0.5065(2) 0.0331(6) Uani 1 1 d . .
C38 C 0.8960(3) 0.7790(2) -0.0642(2) 0.0378(7) Uani 1 1 d . .
H38A H 0.9024 0.8439 -0.0632 0.057 Uiso 1 1 calc R U
H38B H 0.8464 0.7262 -0.1233 0.057 Uiso 1 1 calc R U
H38C H 0.9644 0.7769 -0.0559 0.057 Uiso 1 1 calc R U
C39 C 1.1099(2) 0.8011(2) 0.52042(17) 0.0254(5) Uani 1 1 d . .
H39 H 1.1669 0.8649 0.5525 0.030 Uiso 1 1 calc R U
C40 C 0.4209(2) 0.5990(2) 0.4767(2) 0.0345(7) Uani 1 1 d . .
H40A H 0.3766 0.5835 0.5137 0.052 Uiso 1 1 calc R U
H40B H 0.4637 0.6710 0.5028 0.052 Uiso 1 1 calc R U
H40C H 0.4665 0.5643 0.4766 0.052 Uiso 1 1 calc R U
C41 C 0.7416(2) 0.4847(2) 0.1169(2) 0.0350(7) Uani 1 1 d . .
H41A H 0.7175 0.5238 0.0887 0.052 Uiso 1 1 calc R U
H41B H 0.7749 0.4508 0.0790 0.052 Uiso 1 1 calc R U
H41C H 0.7922 0.5290 0.1784 0.052 Uiso 1 1 calc R U
C42 C 0.4878(2) 0.2603(2) 0.1361(2) 0.0346(7) Uani 1 1 d . .
H42 H 0.4330 0.2096 0.1410 0.042 Uiso 1 1 calc R U
C43 C 0.4982(2) 1.1246(2) 0.2942(3) 0.0400(8) Uani 1 1 d . .
H43A H 0.4350 1.0953 0.2410 0.060 Uiso 1 1 calc R U
H43B H 0.5543 1.1753 0.2868 0.060 Uiso 1 1 calc R U
H43C H 0.4839 1.1555 0.3501 0.060 Uiso 1 1 calc R U
C44 C 0.9729(2) 0.8376(3) 0.2675(2) 0.0424(8) Uani 1 1 d . .
H44A H 1.0430 0.8543 0.2623 0.064 Uiso 1 1 calc R U
H44B H 0.9593 0.7907 0.2968 0.064 Uiso 1 1 calc R U
H44C H 0.9685 0.8983 0.3048 0.064 Uiso 1 1 calc R U
C45 C 0.5312(3) 0.2345(2) 0.0684(2) 0.0382(7) Uani 1 1 d . .
C46 C 0.3701(2) 0.5661(2) 0.14733(19) 0.0368(7) Uani 1 1 d . .
H46A H 0.3117 0.5354 0.0898 0.055 Uiso 1 1 calc R U
H46B H 0.4196 0.5362 0.1392 0.055 Uiso 1 1 calc R U
H46C H 0.4054 0.6378 0.1642 0.055 Uiso 1 1 calc R U
C47 C 0.7226(3) 0.9422(2) 0.2313(2) 0.0398(8) Uani 1 1 d . .
H47A H 0.6930 0.8787 0.1774 0.060 Uiso 1 1 calc R U
H47B H 0.7777 0.9433 0.2780 0.060 Uiso 1 1 calc R U
H47C H 0.7520 0.9971 0.2134 0.060 Uiso 1 1 calc R U
C48 C 0.7959(3) 0.9856(2) 0.8745(2) 0.0394(7) Uani 1 1 d . .
H48A H 0.8694 1.0049 0.9068 0.059 Uiso 1 1 calc R U
H48B H 0.7512 0.9396 0.8948 0.059 Uiso 1 1 calc R U
H48C H 0.7820 1.0451 0.8883 0.059 Uiso 1 1 calc R U
C49 C 0.4729(2) 0.3802(2) 0.2712(2) 0.0359(7) Uani 1 1 d . .
H49A H 0.5267 0.4321 0.3287 0.054 Uiso 1 1 calc R U
H49B H 0.4401 0.3194 0.2802 0.054 Uiso 1 1 calc R U
H49C H 0.4199 0.4029 0.2525 0.054 Uiso 1 1 calc R U
C50 C 0.9657(3) 0.0689(3) 0.1947(3) 0.0469(8) Uani 1 1 d . .
H50 H 1.0052 0.0308 0.1954 0.056 Uiso 1 1 calc R U
C51 C 1.2382(2) 0.7263(3) 0.5407(3) 0.0503(9) Uani 1 1 d . .
H51A H 1.2364 0.6691 0.5545 0.075 Uiso 1 1 calc R U
H51B H 1.2787 0.7878 0.5964 0.075 Uiso 1 1 calc R U
H51C H 1.2711 0.7285 0.4933 0.075 Uiso 1 1 calc R U
C52 C 0.8484(3) 0.1802(2) 0.1926(2) 0.0452(8) Uani 1 1 d . .
C53 C 0.8560(2) 0.5104(2) 0.3789(2) 0.0381(7) Uani 1 1 d . .
H53A H 0.8338 0.4922 0.3126 0.057 Uiso 1 1 calc R U
H53B H 0.7968 0.5086 0.4010 0.057 Uiso 1 1 calc R U
H53C H 0.8808 0.4630 0.3916 0.057 Uiso 1 1 calc R U
C54 C 0.8317(2) 0.1018(2) 0.1155(2) 0.0377(7) Uani 1 1 d . .
H54 H 0.7806 0.0854 0.0598 0.045 Uiso 1 1 calc R U
C55 C 0.1447(6) 0.7044(5) 0.0311(4) 0.0854(16) Uani 1 1 d . .
H55 H 0.1445 0.7067 -0.0267 0.103 Uiso 1 1 calc R U
C56 C 0.9261(3) 0.2046(2) 0.2730(2) 0.0431(8) Uani 1 1 d . .
H56 H 0.9382 0.2587 0.3277 0.052 Uiso 1 1 calc R U
C57 C 0.0591(5) 0.6465(5) 0.0400(4) 0.0953(19) Uani 1 1 d . .
H57 H -0.0018 0.6067 -0.0125 0.114 Uiso 1 1 calc R U
C58 C 0.0616(2) 0.4280(3) 0.2430(3) 0.0471(9) Uani 1 1 d . .
H58A H 0.0263 0.4517 0.2035 0.071 Uiso 1 1 calc R U
H58B H 0.0429 0.4409 0.2993 0.071 Uiso 1 1 calc R U
H58C H 0.0399 0.3563 0.2105 0.071 Uiso 1 1 calc R U
C59 C 0.8894(3) 0.0443(3) 0.1171(3) 0.0540(9) Uani 1 1 d . .
H59 H 0.8746 -0.0121 0.0633 0.065 Uiso 1 1 calc R U
C60 C 0.9853(3) 0.1511(3) 0.2736(3) 0.0568(10) Uani 1 1 d . .
H60 H 1.0399 0.1701 0.3280 0.068 Uiso 1 1 calc R U
C61 C 0.2352(5) 0.7622(4) 0.1080(5) 0.0919(19) Uani 1 1 d . .
H61 H 0.2980 0.8047 0.1046 0.110 Uiso 1 1 calc R U
C62 C 0.7867(3) 0.2402(3) 0.1933(3) 0.0580(10) Uani 1 1 d . .
H62A H 0.8263 0.3005 0.1863 0.087 Uiso 1 1 calc R U
H62B H 0.7727 0.2588 0.2517 0.087 Uiso 1 1 calc R U
H62C H 0.7204 0.2008 0.1425 0.087 Uiso 1 1 calc R U
C63 C 0.1357(6) 0.6948(4) 0.2891(4) 0.107(2) Uani 1 1 d . .
H63A H 0.1845 0.6691 0.3106 0.160 Uiso 1 1 calc R U
H63B H 0.0647 0.6518 0.2826 0.160 Uiso 1 1 calc R U
H63C H 0.1554 0.7625 0.3336 0.160 Uiso 1 1 calc R U
C64 C 0.4909(3) 0.1273(2) 0.0011(3) 0.0631(11) Uani 1 1 d . .
H64A H 0.5050 0.1253 -0.0560 0.095 Uiso 1 1 calc R U
H64B H 0.4155 0.0936 -0.0119 0.095 Uiso 1 1 calc R U
H64C H 0.5262 0.0935 0.0277 0.095 Uiso 1 1 calc R U
C65 C 0.1393(4) 0.6964(3) 0.1965(3) 0.0569(10) Uani 1 1 d . .
C66 C 0.0553(4) 0.6419(4) 0.1211(4) 0.0820(14) Uani 1 1 d . .
H66 H -0.0077 0.5996 0.1244 0.098 Uiso 1 1 calc R U
C67 C 0.2283(3) 0.7541(3) 0.1913(3) 0.0617(11) Uani 1 1 d . .
H67 H 0.2886 0.7905 0.2446 0.074 Uiso 1 1 calc R U
C68 C 0.4699(2) 0.8514(2) 0.4024(2) 0.0301(6) Uani 1 1 d . .
H68A H 0.4275 0.8801 0.4320 0.045 Uiso 1 1 calc R U
H68B H 0.5250 0.8523 0.4489 0.045 Uiso 1 1 calc R U
H68C H 0.4255 0.7826 0.3582 0.045 Uiso 1 1 calc R U

loop_
_atom_site_aniso_label
_atom_site_aniso_U_11
_atom_site_aniso_U_22
_atom_site_aniso_U_33
_atom_site_aniso_U_23
_atom_site_aniso_U_13
_atom_site_aniso_U_12
Si1 0.0183(3) 0.0171(3) 0.0174(3) 0.0072(3) 0.0062(3) 0.0077(3)
Si2 0.0161(3) 0.0171(3) 0.0184(3) 0.0082(3) 0.0073(3) 0.0072(3)
Si3 0.0164(3) 0.0175(3) 0.0193(3) 0.0081(3) 0.0071(3) 0.0061(3)
Si4 0.0178(3) 0.0156(3) 0.0179(3) 0.0060(3) 0.0059(3) 0.0064(3)
Si5 0.0170(3) 0.0173(3) 0.0178(3) 0.0070(3) 0.0052(3) 0.0080(3)
Si6 0.0168(3) 0.0178(3) 0.0190(3) 0.0087(3) 0.0073(3) 0.0082(3)
C1 0.0198(12) 0.0153(11) 0.0201(12) 0.0067(9) 0.0077(10) 0.0073(10)
C2 0.0230(13) 0.0222(12) 0.0219(13) 0.0097(10) 0.0068(10) 0.0105(11)
C3 0.0189(12) 0.0238(12) 0.0223(13) 0.0114(10) 0.0070(10) 0.0086(10)
C4 0.0171(12) 0.0229(12) 0.0264(13) 0.0099(11) 0.0073(10) 0.0090(10)
C5 0.0210(13) 0.0220(12) 0.0278(14) 0.0073(11) 0.0066(11) 0.0055(11)
C6 0.0173(11) 0.0183(11) 0.0199(12) 0.0076(10) 0.0045(9) 0.0071(10)
C7 0.0281(14) 0.0289(13) 0.0194(13) 0.0118(11) 0.0076(11) 0.0122(12)
C8 0.0229(12) 0.0167(11) 0.0192(12) 0.0060(10) 0.0027(10) 0.0088(10)
C9 0.0141(11) 0.0193(11) 0.0208(12) 0.0075(10) 0.0050(9) 0.0056(9)
C10 0.0236(12) 0.0208(12) 0.0160(12) 0.0062(10) 0.0064(10) 0.0100(10)
C11 0.0193(12) 0.0205(12) 0.0194(12) 0.0067(10) 0.0062(10) 0.0101(10)
C12 0.0200(12) 0.0168(11) 0.0311(14) 0.0109(10) 0.0111(11) 0.0082(10)
C13 0.0221(12) 0.0205(12) 0.0286(14) 0.0125(11) 0.0092(11) 0.0086(10)
C14 0.0256(13) 0.0222(12) 0.0336(15) 0.0155(11) 0.0162(11) 0.0137(11)
C15 0.0159(11) 0.0204(11) 0.0178(12) 0.0071(10) 0.0051(9) 0.0066(10)
C16 0.0217(13) 0.0222(12) 0.0293(14) 0.0126(11) 0.0013(11) 0.0085(11)
C17 0.0207(12) 0.0252(13) 0.0235(13) 0.0090(11) 0.0086(10) 0.0062(11)
C18 0.0343(15) 0.0259(13) 0.0276(14) 0.0147(11) 0.0083(12) 0.0146(12)
C19 0.0212(13) 0.0361(15) 0.0295(15) 0.0158(12) 0.0124(11) 0.0064(12)
C20 0.0282(14) 0.0210(12) 0.0254(13) 0.0072(11) 0.0050(11) 0.0133(11)
C21 0.0324(14) 0.0243(13) 0.0254(13) 0.0127(11) 0.0156(12) 0.0130(12)
C22 0.0293(14) 0.0237(13) 0.0443(17) 0.0177(12) 0.0233(13) 0.0139(12)
C23 0.0234(13) 0.0317(14) 0.0174(12) 0.0128(11) 0.0036(10) 0.0082(11)
C24 0.0276(14) 0.0226(13) 0.0273(14) 0.0103(11) 0.0096(11) 0.0103(11)
C25 0.0185(12) 0.0290(13) 0.0183(12) 0.0048(11) 0.0041(10) 0.0053(11)
C26 0.0170(12) 0.0199(12) 0.0233(13) 0.0022(10) 0.0051(10) 0.0039(10)
C27 0.0191(12) 0.0264(13) 0.0333(15) 0.0123(11) 0.0095(11) 0.0122(11)
C28 0.0191(13) 0.0198(13) 0.0489(18) 0.0096(12) 0.0137(13) 0.0051(11)
C29 0.0223(13) 0.0292(14) 0.0329(15) 0.0049(12) 0.0058(12) 0.0075(12)
C30 0.0206(13) 0.0216(13) 0.0368(15) 0.0113(11) 0.0042(11) 0.0098(11)
C31 0.0283(14) 0.0212(12) 0.0317(15) 0.0153(11) 0.0093(12) 0.0082(11)
C32 0.0271(13) 0.0179(12) 0.0283(14) 0.0068(11) 0.0049(11) 0.0091(11)
C33 0.0335(15) 0.0260(13) 0.0245(13) 0.0104(11) 0.0072(11) 0.0183(12)
C34 0.0221(13) 0.0470(17) 0.0232(14) 0.0152(13) 0.0039(11) 0.0112(13)
C35 0.0316(15) 0.0266(14) 0.0359(16) 0.0060(12) -0.0012(12) 0.0182(13)
C36 0.0487(18) 0.0315(15) 0.0266(15) 0.0069(12) 0.0078(13) 0.0264(14)
C37 0.0275(14) 0.0361(16) 0.0289(15) 0.0028(12) 0.0012(12) 0.0199(13)
C38 0.0433(18) 0.0440(17) 0.0339(16) 0.0222(14) 0.0218(14) 0.0166(15)
C39 0.0222(13) 0.0239(13) 0.0206(13) 0.0029(10) 0.0022(10) 0.0073(11)
C40 0.0361(16) 0.0510(18) 0.0350(16) 0.0292(14) 0.0215(13) 0.0235(15)
C41 0.0484(18) 0.0353(15) 0.0392(17) 0.0193(13) 0.0285(15) 0.0268(15)
C42 0.0330(15) 0.0200(13) 0.0428(17) 0.0126(12) -0.0007(13) 0.0091(12)
C43 0.0260(15) 0.0332(16) 0.070(2) 0.0294(16) 0.0142(15) 0.0163(13)
C44 0.0184(14) 0.063(2) 0.0275(15) 0.0176(15) 0.0056(12) -0.0023(14)
C45 0.0460(18) 0.0228(14) 0.0342(16) 0.0025(12) -0.0018(14) 0.0181(14)
C46 0.0271(15) 0.0496(18) 0.0212(14) 0.0116(13) 0.0045(12) 0.0063(14)
C47 0.0504(19) 0.0335(15) 0.065(2) 0.0346(16) 0.0424(17) 0.0250(15)
C48 0.0448(18) 0.0398(17) 0.0253(15) 0.0091(13) 0.0126(13) 0.0116(15)
C49 0.0373(16) 0.0273(14) 0.0496(19) 0.0218(14) 0.0224(15) 0.0111(13)
C50 0.0409(18) 0.063(2) 0.062(2) 0.043(2) 0.0295(18) 0.0281(17)
C51 0.0297(16) 0.049(2) 0.053(2) -0.0009(17) -0.0040(15) 0.0242(16)
C52 0.049(2) 0.0377(17) 0.053(2) 0.0249(16) 0.0247(17) 0.0127(16)
C53 0.0348(16) 0.0195(13) 0.0473(19) 0.0085(13) -0.0038(14) 0.0112(12)
C54 0.0355(16) 0.0448(18) 0.0285(15) 0.0172(14) 0.0093(13) 0.0105(14)
C55 0.128(5) 0.111(4) 0.056(3) 0.038(3) 0.049(3) 0.083(4)
C56 0.0458(19) 0.0368(17) 0.0328(17) 0.0154(14) 0.0078(15) 0.0029(15)
C57 0.076(4) 0.157(6) 0.060(3) 0.036(4) 0.014(3) 0.071(4)
C58 0.0225(15) 0.0396(18) 0.063(2) 0.0093(16) 0.0179(15) 0.0025(14)
C59 0.068(3) 0.056(2) 0.044(2) 0.0240(18) 0.0306(19) 0.022(2)
C60 0.041(2) 0.071(3) 0.053(2) 0.035(2) 0.0097(17) 0.0109(19)
C61 0.109(4) 0.052(3) 0.140(5) 0.030(3) 0.086(4) 0.047(3)
C62 0.057(2) 0.046(2) 0.093(3) 0.043(2) 0.036(2) 0.0264(19)
C63 0.202(7) 0.078(3) 0.088(4) 0.048(3) 0.076(4) 0.086(4)
C64 0.070(3) 0.0266(17) 0.066(3) -0.0054(17) 0.004(2) 0.0222(18)
C65 0.078(3) 0.042(2) 0.063(3) 0.0216(19) 0.027(2) 0.036(2)
C66 0.069(3) 0.085(3) 0.074(3) 0.013(3) 0.015(3) 0.033(3)
C67 0.057(2) 0.057(2) 0.057(3) 0.002(2) 0.012(2) 0.031(2)
C68 0.0320(15) 0.0326(15) 0.0405(16) 0.0195(13) 0.0243(13) 0.0196(13)

loop_
_atom_type_symbol
_atom_type_description
_atom_type_scat_dispersion_real
_atom_type_scat_dispersion_imag
_atom_type_scat_source
C C 0.0033 0.0016 'International Tables Vol C Tables 4.2.6.8 and 6.1.1.4'
H H 0.0000 0.0000 'International Tables Vol C Tables 4.2.6.8 and 6.1.1.4'
Si Si 0.0817 0.0704 'International Tables Vol C Tables 4.2.6.8 and 6.1.1.4'

loop_
_geom_angle_atom_site_label_1
_geom_angle_atom_site_label_2
_geom_angle_atom_site_label_3
_geom_angle
C15 Si1 Si6 135.40(8)
C15 Si1 Si5 126.12(8)
Si6 Si1 Si5 89.98(3)
C15 Si1 Si3 134.03(8)
Si6 Si1 Si3 60.08(3)
Si5 Si1 Si3 89.13(4)
C1 Si2 Si6 128.49(8)
C1 Si2 Si4 129.65(8)
Si6 Si2 Si4 90.06(3)
C1 Si2 Si5 135.79(8)
Si6 Si2 Si5 89.73(3)
Si4 Si2 Si5 59.51(3)
C12 Si3 Si4 125.85(8)
C12 Si3 Si6 127.12(8)
Si4 Si3 Si6 90.09(3)
C12 Si3 Si1 139.90(9)
Si4 Si3 Si1 90.58(3)
Si6 Si3 Si1 59.79(3)
C8 Si4 Si5 131.95(8)
C8 Si4 Si3 129.50(8)
Si5 Si4 Si3 89.40(4)
C8 Si4 Si2 132.44(8)
Si5 Si4 Si2 60.29(3)
Si3 Si4 Si2 89.79(3)
C11 Si5 Si4 134.96(8)
C11 Si5 Si1 128.22(8)
Si4 Si5 Si1 90.89(4)
C11 Si5 Si2 129.59(8)
Si4 Si5 Si2 60.20(3)
Si1 Si5 Si2 89.90(3)
C6 Si6 Si1 128.12(8)
C6 Si6 Si2 133.21(8)
Si1 Si6 Si2 90.38(3)
C6 Si6 Si3 129.69(8)
Si1 Si6 Si3 60.13(3)
Si2 Si6 Si3 90.06(3)
C17 C1 C2 119.0(2)
C17 C1 Si2 122.22(18)
C2 C1 Si2 118.72(18)
C7 C2 C1 119.5(2)
C7 C2 C34 118.9(2)
C1 C2 C34 121.6(2)
C23 C3 C15 119.4(2)
C23 C3 C18 118.9(2)
C15 C3 C18 121.7(2)
C27 C4 C6 119.4(2)
C27 C4 C68 119.4(2)
C6 C4 C68 121.2(2)
C29 C5 C12 119.7(2)
C29 C5 C46 118.5(3)
C12 C5 C46 121.8(2)
C4 C6 C13 119.0(2)
C4 C6 Si6 120.41(18)
C13 C6 Si6 120.53(18)
C21 C7 C2 122.0(2)
C21 C7 H7 119.0
C2 C7 H7 119.0
C16 C8 C33 119.1(2)
C16 C8 Si4 120.39(19)
C33 C8 Si4 120.45(19)
C26 C9 C15 119.6(2)
C26 C9 C24 118.2(2)
C15 C9 C24 122.2(2)
C39 C10 C11 119.9(2)
C39 C10 C32 118.8(2)
C11 C10 C32 121.3(2)
C10 C11 C20 119.1(2)
C10 C11 Si5 118.53(18)
C20 C11 Si5 122.34(19)
C14 C12 C5 118.9(2)
C14 C12 Si3 123.3(2)
C5 C12 Si3 117.77(19)
C31 C13 C6 119.3(2)
C31 C13 C47 119.2(2)
C6 C13 C47 121.5(2)
C22 C14 C12 119.2(3)
C22 C14 C40 119.4(2)
C12 C14 C40 121.4(2)
C9 C15 C3 118.8(2)
C9 C15 Si1 123.44(18)
C3 C15 Si1 117.73(18)
C42 C16 C8 119.5(3)
C42 C16 C49 118.3(3)
C8 C16 C49 122.2(2)
C19 C17 C1 119.2(2)
C19 C17 C44 118.8(2)
C1 C17 C44 122.0(2)
C3 C18 H18A 109.5
C3 C18 H18B 109.5
H18A C18 H18B 109.5
C3 C18 H18C 109.5
H18A C18 H18C 109.5
H18B C18 H18C 109.5
C21 C19 C17 122.3(2)
C21 C19 H19 118.8
C17 C19 H19 118.8
C35 C20 C11 118.7(2)
C35 C20 C53 118.8(2)
C11 C20 C53 122.4(2)
C19 C21 C7 117.9(2)
C19 C21 C38 120.8(3)
C7 C21 C38 121.2(3)
C28 C22 C14 122.3(3)
C28 C22 H22 118.9
C14 C22 H22 118.9
C25 C23 C3 122.2(2)
C25 C23 H23 118.9
C3 C23 H23 118.9
C9 C24 H24A 109.5
C9 C24 H24B 109.5
H24A C24 H24B 109.5
C9 C24 H24C 109.5
H24A C24 H24C 109.5
H24B C24 H24C 109.5
C26 C25 C23 117.8(2)
C26 C25 C48 121.4(3)
C23 C25 C48 120.7(2)
C25 C26 C9 122.2(2)
C25 C26 H26 118.9
C9 C26 H26 118.9
C30 C27 C4 122.0(2)
C30 C27 H27 119.0
C4 C27 H27 119.0
C22 C28 C29 118.5(2)
C22 C28 C58 121.1(3)
C29 C28 C58 120.3(3)
C28 C29 C5 121.5(3)
C28 C29 H29 119.2
C5 C29 H29 119.2
C31 C30 C27 117.8(2)
C31 C30 C43 121.0(3)
C27 C30 C43 121.3(2)
C30 C31 C13 122.4(2)
C30 C31 H31 118.8
C13 C31 H31 118.8
C10 C32 H32A 109.5
C10 C32 H32B 109.5
H32A C32 H32B 109.5
C10 C32 H32C 109.5
H32A C32 H32C 109.5
H32B C32 H32C 109.5
C36 C33 C8 119.3(3)
C36 C33 C41 118.7(3)
C8 C33 C41 122.0(2)
C2 C34 H34A 109.5
C2 C34 H34B 109.5
H34A C34 H34B 109.5
C2 C34 H34C 109.5
H34A C34 H34C 109.5
H34B C34 H34C 109.5
C37 C35 C20 122.3(2)
C37 C35 H35 118.8
C20 C35 H35 118.8
C45 C36 C33 121.8(3)
C45 C36 H36 119.1
C33 C36 H36 119.1
C35 C37 C39 118.8(2)
C35 C37 C51 121.4(3)
C39 C37 C51 119.9(3)
C21 C38 H38A 109.5
C21 C38 H38B 109.5
H38A C38 H38B 109.5
C21 C38 H38C 109.5
H38A C38 H38C 109.5
H38B C38 H38C 109.5
C37 C39 C10 121.1(2)
C37 C39 H39 119.5
C10 C39 H39 119.5
C14 C40 H40A 109.5
C14 C40 H40B 109.5
H40A C40 H40B 109.5
C14 C40 H40C 109.5
H40A C40 H40C 109.5
H40B C40 H40C 109.5
C33 C41 H41A 109.5
C33 C41 H41B 109.5
H41A C41 H41B 109.5
C33 C41 H41C 109.5
H41A C41 H41C 109.5
H41B C41 H41C 109.5
C45 C42 C16 121.7(3)
C45 C42 H42 119.1
C16 C42 H42 119.1
C30 C43 H43A 109.5
C30 C43 H43B 109.5
H43A C43 H43B 109.5
C30 C43 H43C 109.5
H43A C43 H43C 109.5
H43B C43 H43C 109.5
C17 C44 H44A 109.5
C17 C44 H44B 109.5
H44A C44 H44B 109.5
C17 C44 H44C 109.5
H44A C44 H44C 109.5
H44B C44 H44C 109.5
C36 C45 C42 118.4(3)
C36 C45 C64 120.7(3)
C42 C45 C64 120.9(3)
C5 C46 H46A 109.5
C5 C46 H46B 109.5
H46A C46 H46B 109.5
C5 C46 H46C 109.5
H46A C46 H46C 109.5
H46B C46 H46C 109.5
C13 C47 H47A 109.5
C13 C47 H47B 109.5
H47A C47 H47B 109.5
C13 C47 H47C 109.5
H47A C47 H47C 109.5
H47B C47 H47C 109.5
C25 C48 H48A 109.5
C25 C48 H48B 109.5
H48A C48 H48B 109.5
C25 C48 H48C 109.5
H48A C48 H48C 109.5
H48B C48 H48C 109.5
C16 C49 H49A 109.5
C16 C49 H49B 109.5
H49A C49 H49B 109.5
C16 C49 H49C 109.5
H49A C49 H49C 109.5
H49B C49 H49C 109.5
C59 C50 C60 119.0(3)
C59 C50 H50 120.5
C60 C50 H50 120.5
C37 C51 H51A 109.5
C37 C51 H51B 109.5
H51A C51 H51B 109.5
C37 C51 H51C 109.5
H51A C51 H51C 109.5
H51B C51 H51C 109.5
C54 C52 C56 118.5(3)
C54 C52 C62 121.9(3)
C56 C52 C62 119.6(3)
C20 C53 H53A 109.5
C20 C53 H53B 109.5
H53A C53 H53B 109.5
C20 C53 H53C 109.5
H53A C53 H53C 109.5
H53B C53 H53C 109.5
C52 C54 C59 120.8(3)
C52 C54 H54 119.6
C59 C54 H54 119.6
C57 C55 C61 119.0(5)
C57 C55 H55 120.5
C61 C55 H55 120.5
C60 C56 C52 120.6(3)
C60 C56 H56 119.7
C52 C56 H56 119.7
C55 C57 C66 122.5(5)
C55 C57 H57 118.7
C66 C57 H57 118.7
C28 C58 H58A 109.5
C28 C58 H58B 109.5
H58A C58 H58B 109.5
C28 C58 H58C 109.5
H58A C58 H58C 109.5
H58B C58 H58C 109.5
C50 C59 C54 120.5(3)
C50 C59 H59 119.7
C54 C59 H59 119.7
C56 C60 C50 120.4(3)
C56 C60 H60 119.8
C50 C60 H60 119.8
C55 C61 C67 116.7(5)
C55 C61 H61 121.7
C67 C61 H61 121.7
C52 C62 H62A 109.5
C52 C62 H62B 109.5
H62A C62 H62B 109.5
C52 C62 H62C 109.5
H62A C62 H62C 109.5
H62B C62 H62C 109.5
C65 C63 H63A 109.5
C65 C63 H63B 109.5
H63A C63 H63B 109.5
C65 C63 H63C 109.5
H63A C63 H63C 109.5
H63B C63 H63C 109.5
C45 C64 H64A 109.5
C45 C64 H64B 109.5
H64A C64 H64B 109.5
C45 C64 H64C 109.5
H64A C64 H64C 109.5
H64B C64 H64C 109.5
C67 C65 C66 119.6(4)
C67 C65 C63 119.0(5)
C66 C65 C63 121.4(5)
C65 C66 C57 120.6(5)
C65 C66 H66 119.7
C57 C66 H66 119.7
C65 C67 C61 121.5(4)
C65 C67 H67 119.2
C61 C67 H67 119.2
C4 C68 H68A 109.5
C4 C68 H68B 109.5
H68A C68 H68B 109.5
C4 C68 H68C 109.5
H68A C68 H68C 109.5
H68B C68 H68C 109.5

loop_
_geom_bond_atom_site_label_1
_geom_bond_atom_site_label_2
_geom_bond_distance
Si1 C15 1.883(2)
Si1 Si6 2.3558(10)
Si1 Si5 2.3608(9)
Si1 Si3 2.3641(10)
Si2 C1 1.886(2)
Si2 Si6 2.3564(9)
Si2 Si4 2.3687(10)
Si2 Si5 2.3708(10)
Si3 C12 1.885(3)
Si3 Si4 2.3615(9)
Si3 Si6 2.3627(10)
Si4 C8 1.892(2)
Si4 Si5 2.3522(10)
Si5 C11 1.884(2)
Si6 C6 1.888(2)
C1 C17 1.405(3)
C1 C2 1.414(3)
C2 C7 1.391(3)
C2 C34 1.506(4)
C3 C23 1.392(3)
C3 C15 1.415(3)
C3 C18 1.510(4)
C4 C27 1.395(3)
C4 C6 1.407(3)
C4 C68 1.507(4)
C5 C29 1.394(4)
C5 C12 1.415(4)
C5 C46 1.507(4)
C6 C13 1.413(3)
C7 C21 1.386(4)
C7 H7 0.9500
C8 C16 1.405(4)
C8 C33 1.405(4)
C9 C26 1.393(3)
C9 C15 1.408(3)
C9 C24 1.519(3)
C10 C39 1.394(4)
C10 C11 1.411(3)
C10 C32 1.507(3)
C11 C20 1.416(3)
C12 C14 1.412(3)
C13 C31 1.392(3)
C13 C47 1.499(4)
C14 C22 1.393(4)
C14 C40 1.507(4)
C16 C42 1.394(4)
C16 C49 1.507(4)
C17 C19 1.393(4)
C17 C44 1.508(4)
C18 H18A 0.9800
C18 H18B 0.9800
C18 H18C 0.9800
C19 C21 1.386(4)
C19 H19 0.9500
C20 C35 1.399(4)
C20 C53 1.499(4)
C21 C38 1.510(4)
C22 C28 1.381(4)
C22 H22 0.9500
C23 C25 1.388(4)
C23 H23 0.9500
C24 H24A 0.9800
C24 H24B 0.9800
C24 H24C 0.9800
C25 C26 1.387(4)
C25 C48 1.504(4)
C26 H26 0.9500
C27 C30 1.393(4)
C27 H27 0.9500
C28 C29 1.386(4)
C28 C58 1.517(4)
C29 H29 0.9500
C30 C31 1.382(4)
C30 C43 1.508(4)
C31 H31 0.9500
C32 H32A 0.9800
C32 H32B 0.9800
C32 H32C 0.9800
C33 C36 1.397(4)
C33 C41 1.504(4)
C34 H34A 0.9800
C34 H34B 0.9800
C34 H34C 0.9800
C35 C37 1.377(4)
C35 H35 0.9500
C36 C45 1.381(5)
C36 H36 0.9500
C37 C39 1.392(4)
C37 C51 1.511(4)
C38 H38A 0.9800
C38 H38B 0.9800
C38 H38C 0.9800
C39 H39 0.9500
C40 H40A 0.9800
C40 H40B 0.9800
C40 H40C 0.9800
C41 H41A 0.9800
C41 H41B 0.9800
C41 H41C 0.9800
C42 C45 1.381(5)
C42 H42 0.9500
C43 H43A 0.9800
C43 H43B 0.9800
C43 H43C 0.9800
C44 H44A 0.9800
C44 H44B 0.9800
C44 H44C 0.9800
C45 C64 1.514(4)
C46 H46A 0.9800
C46 H46B 0.9800
C46 H46C 0.9800
C47 H47A 0.9800
C47 H47B 0.9800
C47 H47C 0.9800
C48 H48A 0.9800
C48 H48B 0.9800
C48 H48C 0.9800
C49 H49A 0.9800
C49 H49B 0.9800
C49 H49C 0.9800
C50 C59 1.354(5)
C50 C60 1.397(6)
C50 H50 0.9500
C51 H51A 0.9800
C51 H51B 0.9800
C51 H51C 0.9800
C52 C54 1.360(5)
C52 C56 1.397(5)
C52 C62 1.486(5)
C53 H53A 0.9800
C53 H53B 0.9800
C53 H53C 0.9800
C54 C59 1.412(5)
C54 H54 0.9500
C55 C57 1.328(8)
C55 C61 1.402(8)
C55 H55 0.9500
C56 C60 1.378(5)
C56 H56 0.9500
C57 C66 1.352(7)
C57 H57 0.9500
C58 H58A 0.9800
C58 H58B 0.9800
C58 H58C 0.9800
C59 H59 0.9500
C60 H60 0.9500
C61 C67 1.417(7)
C61 H61 0.9500
C62 H62A 0.9800
C62 H62B 0.9800
C62 H62C 0.9800
C63 C65 1.524(6)
C63 H63A 0.9800
C63 H63B 0.9800
C63 H63C 0.9800
C64 H64A 0.9800
C64 H64B 0.9800
C64 H64C 0.9800
C65 C67 1.333(6)
C65 C66 1.336(6)
C66 H66 0.9500
C67 H67 0.9500
C68 H68A 0.9800
C68 H68B 0.9800
C68 H68C 0.9800

loop_
_geom_torsion_atom_site_label_1
_geom_torsion_atom_site_label_2
_geom_torsion_atom_site_label_3
_geom_torsion_atom_site_label_4
_geom_torsion
Si6 Si2 C1 C17 108.5(2)
Si4 Si2 C1 C17 -120.15(19)
Si5 Si2 C1 C17 -35.5(3)
Si6 Si2 C1 C2 -69.9(2)
Si4 Si2 C1 C2 61.4(2)
Si5 Si2 C1 C2 146.08(15)
C17 C1 C2 C7 0.8(4)
Si2 C1 C2 C7 179.25(19)
C17 C1 C2 C34 -178.8(2)
Si2 C1 C2 C34 -0.3(3)
C27 C4 C6 C13 1.6(4)
C68 C4 C6 C13 -178.6(2)
C27 C4 C6 Si6 179.83(19)
C68 C4 C6 Si6 -0.3(3)
Si1 Si6 C6 C4 -52.2(2)
Si2 Si6 C6 C4 169.30(15)
Si3 Si6 C6 C4 27.9(2)
Si1 Si6 C6 C13 126.00(18)
Si2 Si6 C6 C13 -12.5(3)
Si3 Si6 C6 C13 -153.87(17)
C1 C2 C7 C21 0.4(4)
C34 C2 C7 C21 180.0(2)
Si5 Si4 C8 C16 112.79(19)
Si3 Si4 C8 C16 -23.5(2)
Si2 Si4 C8 C16 -161.86(15)
Si5 Si4 C8 C33 -70.5(2)
Si3 Si4 C8 C33 153.18(17)
Si2 Si4 C8 C33 14.8(3)
C39 C10 C11 C20 4.3(4)
C32 C10 C11 C20 -174.8(2)
C39 C10 C11 Si5 -172.75(19)
C32 C10 C11 Si5 8.1(3)
Si4 Si5 C11 C10 159.50(15)
Si1 Si5 C11 C10 -56.0(2)
Si2 Si5 C11 C10 74.4(2)
Si4 Si5 C11 C20 -17.4(3)
Si1 Si5 C11 C20 127.06(19)
Si2 Si5 C11 C20 -102.5(2)
C29 C5 C12 C14 -0.4(4)
C46 C5 C12 C14 179.2(3)
C29 C5 C12 Si3 177.0(2)
C46 C5 C12 Si3 -3.4(3)
Si4 Si3 C12 C14 116.64(19)
Si6 Si3 C12 C14 -120.04(19)
Si1 Si3 C12 C14 -34.7(3)
Si4 Si3 C12 C5 -60.6(2)
Si6 Si3 C12 C5 62.7(2)
Si1 Si3 C12 C5 148.07(15)
C4 C6 C13 C31 -2.1(4)
Si6 C6 C13 C31 179.7(2)
C4 C6 C13 C47 176.4(3)
Si6 C6 C13 C47 -1.9(4)
C5 C12 C14 C22 0.0(4)
Si3 C12 C14 C22 -177.18(18)
C5 C12 C14 C40 179.3(2)
Si3 C12 C14 C40 2.1(3)
C26 C9 C15 C3 -2.5(3)
C24 C9 C15 C3 175.5(2)
C26 C9 C15 Si1 178.45(18)
C24 C9 C15 Si1 -3.6(3)
C23 C3 C15 C9 2.5(3)
C18 C3 C15 C9 -176.0(2)
C23 C3 C15 Si1 -178.35(18)
C18 C3 C15 Si1 3.1(3)
Si6 Si1 C15 C9 -19.6(3)
Si5 Si1 C15 C9 118.09(18)
Si3 Si1 C15 C9 -109.12(19)
Si6 Si1 C15 C3 161.33(14)
Si5 Si1 C15 C3 -61.0(2)
Si3 Si1 C15 C3 71.8(2)
C33 C8 C16 C42 -3.6(4)
Si4 C8 C16 C42 173.1(2)
C33 C8 C16 C49 175.5(2)
Si4 C8 C16 C49 -7.8(3)
C2 C1 C17 C19 -1.3(4)
Si2 C1 C17 C19 -179.8(2)
C2 C1 C17 C44 177.1(3)
Si2 C1 C17 C44 -1.3(4)
C1 C17 C19 C21 0.7(4)
C44 C17 C19 C21 -177.7(3)
C10 C11 C20 C35 -3.5(4)
Si5 C11 C20 C35 173.4(2)
C10 C11 C20 C53 176.9(3)
Si5 C11 C20 C53 -6.2(4)
C17 C19 C21 C7 0.4(4)
C17 C19 C21 C38 179.0(3)
C2 C7 C21 C19 -1.0(4)
C2 C7 C21 C38 -179.6(2)
C12 C14 C22 C28 0.2(4)
C40 C14 C22 C28 -179.1(2)
C15 C3 C23 C25 -1.2(4)
C18 C3 C23 C25 177.4(2)
C3 C23 C25 C26 -0.2(4)
C3 C23 C25 C48 180.0(3)
C23 C25 C26 C9 0.3(4)
C48 C25 C26 C9 -179.9(2)
C15 C9 C26 C25 1.1(4)
C24 C9 C26 C25 -177.0(2)
C6 C4 C27 C30 0.0(4)
C68 C4 C27 C30 -179.9(3)
C14 C22 C28 C29 -0.2(4)
C14 C22 C28 C58 180.0(3)
C22 C28 C29 C5 -0.2(4)
C58 C28 C29 C5 179.7(3)
C12 C5 C29 C28 0.5(4)
C46 C5 C29 C28 -179.1(3)
C4 C27 C30 C31 -1.0(4)
C4 C27 C30 C43 179.7(3)
C27 C30 C31 C13 0.5(4)
C43 C30 C31 C13 179.8(3)
C6 C13 C31 C30 1.1(4)
C47 C13 C31 C30 -177.4(3)
C16 C8 C33 C36 3.8(4)
Si4 C8 C33 C36 -173.0(2)
C16 C8 C33 C41 -175.1(2)
Si4 C8 C33 C41 8.2(3)
C11 C20 C35 C37 0.4(4)
C53 C20 C35 C37 179.9(3)
C8 C33 C36 C45 -1.2(4)
C41 C33 C36 C45 177.6(3)
C20 C35 C37 C39 2.1(5)
C20 C35 C37 C51 -178.0(3)
C35 C37 C39 C10 -1.4(4)
C51 C37 C39 C10 178.7(3)
C11 C10 C39 C37 -1.8(4)
C32 C10 C39 C37 177.3(3)
C8 C16 C42 C45 0.9(4)
C49 C16 C42 C45 -178.2(3)
C33 C36 C45 C42 -1.4(4)
C33 C36 C45 C64 178.9(3)
C16 C42 C45 C36 1.6(4)
C16 C42 C45 C64 -178.7(3)
C56 C52 C54 C59 1.9(5)
C62 C52 C54 C59 -178.3(3)
C54 C52 C56 C60 0.8(5)
C62 C52 C56 C60 -179.0(3)
C61 C55 C57 C66 1.0(8)
C60 C50 C59 C54 1.0(5)
C52 C54 C59 C50 -2.9(5)
C52 C56 C60 C50 -2.6(5)
C59 C50 C60 C56 1.7(5)
C57 C55 C61 C67 0.1(7)
C67 C65 C66 C57 -1.5(7)
C63 C65 C66 C57 178.1(5)
C55 C57 C66 C65 -0.3(9)
C66 C65 C67 C61 2.5(6)
C63 C65 C67 C61 -177.0(4)
C55 C61 C67 C65 -1.8(6)
